data_4020681
loop_
_publ_author_name
'Paramashivappa Rangappa'
'Henry J. Shine'
'John N. Marx'
'Teyeb Ould-Ely'
'Anna T. Kelly'
'Kenton H. Whitmire'

_publ_section_title
;
 Adducts of Thianthrene- and Phenoxathiin Cation Radical
 Tetrafluoroborates to 1-Alkynes. Structures and Formation of
 1-(5-Thianthreniumyl)- and 1-(10-Phenoxathiiniumyl)alkynes on
 Alumina Leading to \a-Ketoylides and \a-Ketols
;
_journal_name_full 'Journal of Organic Chemistry'
_journal_page_first 9764
_journal_page_last 9770
_journal_paper_doi 10.1021/jo051317q
_journal_volume 70
_journal_year 2005
_chemical_formula_sum 'C22 H25 B F4 S2'
_chemical_formula_weight 440.35
_space_group_IT_number 15
_symmetry_cell_setting monoclinic
_symmetry_space_group_name_Hall '-C 2yc'
_symmetry_space_group_name_H-M 'C 1 2/c 1'
_cell_angle_alpha 90.00
_cell_angle_beta 116.989(3)
_cell_angle_gamma 90.00
_cell_formula_units_Z 8
_cell_length_a 20.296(4)
_cell_length_b 13.134(2)
_cell_length_c 18.991(3)
_cell_measurement_temperature 273(2)
_cell_volume 4511.1(14)
_diffrn_ambient_temperature 298(2)
_exptl_crystal_density_diffrn 1.297
_cod_depositor_comments
;
The following automatic conversions were performed:
'_symmetry_cell_setting' value 'Monoclinic' changed to 'monoclinic'
according to '/home/saulius/struct/CIF-dictionaries/cif_core.dic'
dictionary named 'cif_core.dic' version 2.4.1 from 2010-06-29.

Automatic conversion script
Id: cif_fix_enum 1527 2010-12-29 10:47:43Z saulius 
;
_cod_original_sg_symbol_H-M 'C 2/c'
_cod_database_code 4020681

loop_
_symmetry_equiv_pos_as_xyz
'x, y, z'
'-x, y, -z+1/2'
'x+1/2, y+1/2, z'
'-x+1/2, y+1/2, -z+1/2'
'-x, -y, -z'
'x, -y, z-1/2'
'-x+1/2, -y+1/2, -z'
'x+1/2, -y+1/2, z-1/2'

loop_
_atom_site_label
_atom_site_type_symbol
_atom_site_fract_x
_atom_site_fract_y
_atom_site_fract_z
_atom_site_U_iso_or_equiv
_atom_site_adp_type
_atom_site_occupancy
_atom_site_symmetry_multiplicity
_atom_site_calc_flag
_atom_site_refinement_flags
_atom_site_disorder_assembly
_atom_site_disorder_group
S1 S 0.04835(6) 0.31352(7) 0.46246(7) 0.0453(3) Uani 1 1 d . . .
S2 S 0.09905(7) 0.22190(9) 0.33579(7) 0.0604(4) Uani 1 1 d . . .
F13 F 0.38977(18) 0.1043(2) 0.3545(2) 0.0890(10) Uani 1 1 d . . .
F12 F 0.30490(19) -0.0185(2) 0.29710(19) 0.0968(11) Uani 1 1 d . . .
C12 C 0.1220(2) 0.2247(3) 0.4919(3) 0.0438(10) Uani 1 1 d . . .
F11 F 0.32438(19) 0.0496(3) 0.4145(2) 0.1026(11) Uani 1 1 d . . .
C1 C 0.0655(2) 0.3934(3) 0.3983(3) 0.0483(11) Uani 1 1 d . . .
C7 C 0.1422(2) 0.1857(3) 0.4366(3) 0.0496(11) Uani 1 1 d . . .
C6 C 0.0858(2) 0.3523(3) 0.3431(3) 0.0484(10) Uani 1 1 d . . .
C11 C 0.1564(2) 0.1955(3) 0.5699(3) 0.0527(11) Uani 1 1 d . . .
H11A H 0.1431 0.2240 0.6064 0.063 Uiso 1 1 calc R . .
C14 C -0.0792(2) 0.1938(3) 0.3682(3) 0.0538(12) Uani 1 1 d . . .
C2 C 0.0602(2) 0.4978(3) 0.4070(3) 0.0569(12) Uani 1 1 d . . .
H2A H 0.0482 0.5239 0.4453 0.068 Uiso 1 1 calc R . .
C3 C 0.0736(3) 0.5616(4) 0.3566(3) 0.0672(14) Uani 1 1 d . . .
H3A H 0.0707 0.6318 0.3610 0.081 Uiso 1 1 calc R . .
C8 C 0.1983(2) 0.1130(3) 0.4617(3) 0.0561(12) Uani 1 1 d . . .
H8A H 0.2129 0.0854 0.4259 0.067 Uiso 1 1 calc R . .
F10 F 0.40875(18) -0.0531(2) 0.4074(2) 0.0974(11) Uani 1 1 d . . .
C9 C 0.2315(3) 0.0822(3) 0.5384(4) 0.0641(14) Uani 1 1 d . . .
H9A H 0.2685 0.0331 0.5544 0.077 Uiso 1 1 calc R . .
C10 C 0.2115(3) 0.1223(3) 0.5926(3) 0.0637(14) Uani 1 1 d . . .
H10A H 0.2350 0.1004 0.6448 0.076 Uiso 1 1 calc R . .
C15 C -0.1477(3) 0.1370(4) 0.3244(3) 0.0693(14) Uani 1 1 d . . .
H15A H -0.1505 0.0831 0.3579 0.083 Uiso 1 1 calc R . .
H15B H -0.1465 0.1054 0.2789 0.083 Uiso 1 1 calc R . .
C5 C 0.0979(2) 0.4177(4) 0.2928(3) 0.0616(13) Uani 1 1 d . . .
H5A H 0.1103 0.3922 0.2547 0.074 Uiso 1 1 calc R . .
C16 C -0.2165(3) 0.2022(4) 0.2966(3) 0.0782(16) Uani 1 1 d . . .
H16A H -0.2102 0.2623 0.2706 0.094 Uiso 1 1 calc R . .
H16B H -0.2583 0.1643 0.2579 0.094 Uiso 1 1 calc R . .
C18 C -0.3059(3) 0.2954(4) 0.3305(4) 0.0869(18) Uani 1 1 d . . .
H18A H -0.3003 0.3582 0.3068 0.104 Uiso 1 1 calc R . .
H18B H -0.3452 0.2562 0.2897 0.104 Uiso 1 1 calc R . .
B1 B 0.3558(3) 0.0195(4) 0.3679(4) 0.0640(15) Uani 1 1 d . . .
C4 C 0.0910(3) 0.5223(4) 0.3003(3) 0.0700(14) Uani 1 1 d . . .
H4A H 0.0985 0.5664 0.2663 0.084 Uiso 1 1 calc R . .
C17 C -0.2336(3) 0.2347(4) 0.3617(4) 0.0830(16) Uani 1 1 d . . .
H17A H -0.1934 0.2763 0.3989 0.100 Uiso 1 1 calc R . .
H17B H -0.2376 0.1750 0.3896 0.100 Uiso 1 1 calc R . .
C19 C -0.3274(3) 0.3207(4) 0.3957(4) 0.0885(18) Uani 1 1 d . . .
H19A H -0.3278 0.2585 0.4230 0.106 Uiso 1 1 calc R . .
H19B H -0.2904 0.3656 0.4337 0.106 Uiso 1 1 calc R . .
C20 C -0.4020(3) 0.3710(5) 0.3648(4) 0.100(2) Uani 1 1 d . . .
H20A H -0.4375 0.3310 0.3211 0.120 Uiso 1 1 calc R . .
H20B H -0.3993 0.4377 0.3445 0.120 Uiso 1 1 calc R . .
C22 C -0.5033(5) 0.4292(6) 0.3956(6) 0.166(4) Uani 1 1 d . . .
H22A H -0.5170 0.4356 0.4377 0.250 Uiso 1 1 calc R . .
H22B H -0.5387 0.3870 0.3546 0.250 Uiso 1 1 calc R . .
H22C H -0.5024 0.4953 0.3746 0.250 Uiso 1 1 calc R . .
C21 C -0.4301(4) 0.3829(5) 0.4261(5) 0.120(2) Uani 1 1 d . . .
H21A H -0.4316 0.3164 0.4474 0.145 Uiso 1 1 calc R . .
H21B H -0.3953 0.4245 0.4691 0.145 Uiso 1 1 calc R . .
C13 C -0.0247(2) 0.2423(3) 0.4012(3) 0.0504(11) Uani 1 1 d . . .

loop_
_atom_site_aniso_label
_atom_site_aniso_U_11
_atom_site_aniso_U_22
_atom_site_aniso_U_33
_atom_site_aniso_U_23
_atom_site_aniso_U_13
_atom_site_aniso_U_12
S1 0.0394(6) 0.0510(6) 0.0470(7) -0.0007(5) 0.0210(5) 0.0053(4)
S2 0.0585(8) 0.0703(8) 0.0536(9) -0.0121(6) 0.0266(7) 0.0040(6)
F13 0.097(2) 0.0753(18) 0.092(3) -0.0108(16) 0.040(2) -0.0013(16)
F12 0.100(3) 0.104(2) 0.074(2) -0.0266(18) 0.028(2) -0.0248(18)
C12 0.041(2) 0.0414(19) 0.048(3) -0.0038(19) 0.019(2) 0.0031(17)
F11 0.093(3) 0.138(3) 0.094(3) -0.014(2) 0.058(2) 0.034(2)
C1 0.040(2) 0.052(2) 0.045(3) 0.0012(19) 0.012(2) 0.0020(18)
C7 0.036(2) 0.051(2) 0.057(3) -0.003(2) 0.017(2) -0.0004(18)
C6 0.033(2) 0.061(2) 0.043(3) 0.003(2) 0.010(2) 0.0000(18)
C11 0.048(3) 0.049(2) 0.053(3) 0.001(2) 0.016(2) -0.0003(19)
C14 0.040(3) 0.056(2) 0.070(4) 0.004(2) 0.029(3) 0.005(2)
C2 0.049(3) 0.059(3) 0.052(3) -0.004(2) 0.013(2) 0.000(2)
C3 0.061(3) 0.054(3) 0.068(4) 0.010(2) 0.013(3) -0.005(2)
C8 0.036(2) 0.058(2) 0.072(4) -0.014(2) 0.023(3) 0.001(2)
F10 0.095(2) 0.0865(19) 0.117(3) 0.0163(18) 0.054(2) 0.0384(17)
C9 0.044(3) 0.051(3) 0.078(4) -0.002(3) 0.011(3) 0.006(2)
C10 0.049(3) 0.060(3) 0.059(4) 0.002(2) 0.004(3) -0.005(2)
C15 0.058(3) 0.070(3) 0.087(4) -0.014(3) 0.038(3) -0.017(2)
C5 0.041(3) 0.082(3) 0.059(4) 0.006(3) 0.021(2) -0.003(2)
C16 0.052(3) 0.094(4) 0.076(4) -0.009(3) 0.018(3) -0.018(3)
C18 0.050(3) 0.095(4) 0.108(5) -0.001(3) 0.029(4) -0.004(3)
B1 0.062(4) 0.069(3) 0.064(4) -0.010(3) 0.031(3) 0.015(3)
C4 0.046(3) 0.091(4) 0.061(4) 0.024(3) 0.014(3) -0.006(2)
C17 0.053(3) 0.099(4) 0.093(5) -0.008(3) 0.030(3) -0.008(3)
C19 0.066(4) 0.089(4) 0.106(5) -0.015(3) 0.035(4) -0.006(3)
C20 0.073(4) 0.092(4) 0.133(6) -0.013(4) 0.046(4) -0.001(3)
C22 0.127(7) 0.167(7) 0.226(11) -0.008(7) 0.098(8) 0.039(6)
C21 0.111(6) 0.117(5) 0.146(7) -0.027(5) 0.069(6) 0.003(4)
C13 0.039(2) 0.055(2) 0.056(3) 0.003(2) 0.021(2) 0.006(2)

loop_
_geom_bond_atom_site_label_1
_geom_bond_atom_site_label_2
_geom_bond_distance
_geom_bond_site_symmetry_2
_geom_bond_publ_flag
S1 C13 1.692(5) . ?
S1 C1 1.759(4) . ?
S1 C12 1.775(4) . ?
S2 C6 1.749(4) . ?
S2 C7 1.771(5) . ?
F13 B1 1.393(7) . ?
F12 B1 1.365(7) . ?
C12 C11 1.375(6) . ?
C12 C7 1.387(6) . ?
F11 B1 1.362(6) . ?
C1 C2 1.392(5) . ?
C1 C6 1.396(6) . ?
C7 C8 1.393(6) . ?
C6 C5 1.386(6) . ?
C11 C10 1.386(6) . ?
C14 C13 1.179(6) . ?
C14 C15 1.461(6) . ?
C2 C3 1.389(6) . ?
C3 C4 1.370(7) . ?
C8 C9 1.359(7) . ?
F10 B1 1.377(6) . ?
C9 C10 1.372(7) . ?
C15 C16 1.514(7) . ?
C5 C4 1.394(6) . ?
C16 C17 1.489(8) . ?
C18 C19 1.525(8) . ?
C18 C17 1.533(7) . ?
C19 C20 1.506(8) . ?
C20 C21 1.518(9) . ?
C22 C21 1.460(10) . ?

loop_
_cod_related_entry_id
_cod_related_entry_database
_cod_related_entry_code
1 ChemSpider 9836884
